data_1000509
loop_
_publ_author_name
'Martel, A.'
'Leconte, S.'
'Dujardin, G.'
'Brown, E.'
'Maisonneuve, V.'
'Retoux, R.'

_publ_section_title
;
 Lewis Acid Catalysed [4+2] Heterocycloadditions between Ketone Enol Ethers
 and \b-Ethylenic \a-Oxo Esters
;
_journal_issue 3
_journal_name_full 'European Journal of Organic Chemistry'
_journal_page_first 514
_journal_page_last 525
_journal_paper_doi 10.1002/1099-0690(20022)2002:3<514::AID-EJOC514>3.0.CO;2-Z
_journal_volume 2002
_journal_year 2002
_chemical_formula_moiety 'C23 H34 O4 Si1'
_chemical_formula_sum 'C23 H34 O4 Si'
_chemical_melting_point 383.15
_chemical_name_systematic
'Methyl (4R*,4aS*,8aR*)-8a-t-butyldimethylsiloxy-4-phenyl-4a,5,6,7,8,8a-hexahydro-4H-chromene-2-carboxylate'
_space_group_IT_number 15
_symmetry_cell_setting monoclinic
_symmetry_space_group_name_Hall '-C 2yc'
_symmetry_space_group_name_H-M 'C 1 2/c 1'
_cell_angle_alpha 90
_cell_angle_beta 98.37(2)
_cell_angle_gamma 90
_cell_formula_units_Z 8
_cell_length_a 28.084(3)
_cell_length_b 8.3502(7)
_cell_length_c 20.303(3)
_cell_volume 4710.483
_diffrn_ambient_temperature 293
_exptl_crystal_colour colorless
_exptl_crystal_density_diffrn 1.135
_refine_ls_R_factor_gt 0.0536
_refine_ls_wR_factor_gt 0.0536
_cod_original_sg_symbol_H-M 'C 2/c'
_cod_original_formula_sum 'C23 H34 O4 Si1'
_cod_database_code 1000509

loop_
_symmetry_equiv_pos_site_id
_symmetry_equiv_pos_as_xyz
1 x,y,z
2 1/2+x,1/2+y,z
3 x,-y,1/2+z
4 1/2+x,1/2-y,1/2+z
5 -x,-y,-z
6 -1/2-x,-1/2-y,-z
7 -x,y,-1/2-z
8 -1/2-x,-1/2+y,-1/2-z

loop_
_atom_site_label
_atom_site_type_symbol
_atom_site_fract_x
_atom_site_fract_y
_atom_site_fract_z
Si1 Si 0.09394(1) 0.01851(5) 0.63120(2)
O1 O 0.16859(5) -0.19239(15) 0.59802(6)
O2 O 0.20646(8) -0.3737(2) 0.69965(7)
O3 O 0.22140(5) -0.5712(2) 0.63250(6)
O4 O 0.12313(4) 0.02512(14) 0.56639(6)
C1 C 0.18480(5) -0.3407(2) 0.58318(8)
C2 C 0.18262(5) -0.4000(2) 0.52238(8)
H1 H 0.19537(5) -0.5012(2) 0.51718(8)
C3 C 0.16037(5) -0.3104(2) 0.46136(7)
H2 H 0.18662(5) -0.2650(2) 0.44034(7)
C4 C 0.12989(5) -0.1694(2) 0.48153(7)
H3 H 0.09975(5) -0.2140(2) 0.49253(7)
C5 C 0.11683(6) -0.0491(2) 0.42466(9)
H4 H 0.09264(6) 0.0244(2) 0.43637(9)
H5 H 0.10307(6) -0.1062(2) 0.38479(9)
C6 C 0.16043(7) 0.0460(2) 0.41017(10)
H6 H 0.18272(7) -0.0253(2) 0.39252(10)
H7 H 0.15015(7) 0.1265(2) 0.37666(10)
C7 C 0.18581(8) 0.1270(2) 0.47234(12)
H8 H 0.16499(8) 0.2090(2) 0.48639(12)
H9 H 0.21477(8) 0.1789(2) 0.46217(12)
C8 C 0.19918(6) 0.0084(2) 0.52907(10)
H10 H 0.22294(6) -0.0665(2) 0.51721(10)
H11 H 0.21330(6) 0.0655(2) 0.56874(10)
C9 C 0.15495(6) -0.0832(2) 0.54348(8)
C10 C 0.20551(6) -0.4264(2) 0.64500(9)
C11 C 0.24324(8) -0.6636(3) 0.68921(11)
H12 H 0.2214(2) -0.6701(17) 0.7214(4)
H13 H 0.2503(5) -0.7695(7) 0.6750(2)
H14 H 0.2725(3) -0.6125(11) 0.7089(5)
C12 C 0.13172(6) -0.4216(2) 0.41115(8)
C13 C 0.09127(7) -0.5005(2) 0.42738(10)
H15 H 0.08199(7) -0.4855(2) 0.46908(10)
C14 C 0.06496(9) -0.6008(3) 0.38191(14)
H16 H 0.03805(9) -0.6526(3) 0.39343(14)
C15 C 0.07746(12) -0.6251(3) 0.32112(13)
H17 H 0.05874(12) -0.6906(3) 0.29058(13)
C16 C 0.11798(14) -0.5528(4) 0.30442(11)
H18 H 0.12737(14) -0.5723(4) 0.26309(11)
C17 C 0.14527(10) -0.4493(3) 0.34977(10)
H19 H 0.1725(1) -0.3995(3) 0.33823(10)
C18 C 0.13504(9) 0.0198(3) 0.71113(12)
H20 H 0.1164(8) 0.0348(32) 0.7471(10)
H21 H 0.1574(8) 0.1054(23) 0.7115(13)
H22 H 0.1526(8) -0.0786(19) 0.7168(13)
C19 C 0.05556(10) -0.1624(3) 0.62780(14)
H23 H 0.0724(9) -0.2625(20) 0.6353(13)
H24 H 0.0368(8) -0.1647(34) 0.6633(9)
H25 H 0.0380(9) -0.1849(32) 0.5843(7)
C20 C 0.05688(7) 0.2061(2) 0.62032(9)
C21 C 0.02630(11) 0.2229(4) 0.67689(13)
H26 H 0.04707(11) 0.2292(19) 0.71877(15)
H27 H 0.0056(4) 0.1315(10) 0.6769(5)
H28 H 0.0072(4) 0.3184(10) 0.6703(4)
C22 C 0.09015(10) 0.3522(3) 0.62174(14)
H29 H 0.1078(4) 0.3472(10) 0.5847(5)
H30 H 0.07121(11) 0.4484(3) 0.6188(8)
H31 H 0.1122(4) 0.3526(11) 0.6626(4)
C23 C 0.02358(8) 0.2046(3) 0.55316(12)
H32 H 0.0030(4) 0.1124(11) 0.5509(3)
H33 H 0.04266(8) 0.2003(20) 0.51762(12)
H34 H 0.0043(4) 0.3000(9) 0.5490(4)

loop_
_atom_type_symbol
_atom_type_radius_bond
C 0.68
H 0.23
O 0.68
Si 1.20
